data_7245077
loop_
_publ_author_name
'Draoui, Youssef'
'Radi, Smaail'
'Tanan, Amine'
'Oulmidi, Afaf'
'Miras, Haralampos N.'
'Benabbes, Redouane'
'Ouahhoudo, Sabir'
'Mamri, Samira'
'Rotaru, Aurelian'
'Garcia, Yann'

_publ_section_title
;
 Novel family of bis-pyrazole coordination complexes as potent
 antibacterial and antifungal agents
;
_journal_issue 28
_journal_name_full 'RSC Advances'
_journal_page_first 17755
_journal_page_last 17764
_journal_paper_doi 10.1039/D2RA03414J
_journal_volume 12
_journal_year 2022
_chemical_formula_moiety '2(C25 H37 Cl4 Cu2 N9), C O, 2(O)'
_chemical_formula_sum 'C51 H74 Cl8 Cu4 N18 O3'
_chemical_formula_weight 1525.04
_space_group_crystal_system triclinic
_space_group_IT_number 2
_space_group_name_Hall '-P 1'
_space_group_name_H-M_alt 'P -1'
_atom_sites_solution_hydrogens geom
_atom_sites_solution_primary direct
_atom_sites_solution_secondary difmap
_audit_creation_method SHELXL-2018/3
_audit_update_record
;
2022-02-23 deposited with the CCDC.	2022-06-07 downloaded from the CCDC.
;
_cell_angle_alpha 81.029(2)
_cell_angle_beta 73.073(2)
_cell_angle_gamma 89.881(2)
_cell_formula_units_Z 1
_cell_length_a 8.7172(17)
_cell_length_b 13.818(3)
_cell_length_c 14.386(3)
_cell_measurement_reflns_used 9984
_cell_measurement_temperature 150(2)
_cell_measurement_theta_max 26.590
_cell_measurement_theta_min 2.445
_cell_volume 1635.8(6)
_computing_cell_refinement 'Bruker SAINT'
_computing_data_collection 'Bruker APEX2'
_computing_data_reduction 'Bruker SAINT'
_computing_molecular_graphics 'Bruker SHELXTL'
_computing_publication_material 'Bruker SHELXTL'
_computing_structure_refinement 'SHELXL-2018/3 (Sheldrick, 2018)'
_computing_structure_solution 'SHELXT 2014/5 (Sheldrick, 2014)'
_diffrn_ambient_temperature 150(2)
_diffrn_measured_fraction_theta_full 0.999
_diffrn_measured_fraction_theta_max 0.996
_diffrn_measurement_device_type 'Bruker APEX-II CCD'
_diffrn_measurement_method '\f and \w scans'
_diffrn_radiation_source 'fine-focus sealed tube'
_diffrn_radiation_type MoK\a
_diffrn_radiation_wavelength 0.71073
_diffrn_reflns_av_R_equivalents 0.0167
_diffrn_reflns_av_unetI/netI 0.0157
_diffrn_reflns_Laue_measured_fraction_full 0.999
_diffrn_reflns_Laue_measured_fraction_max 0.996
_diffrn_reflns_limit_h_max 10
_diffrn_reflns_limit_h_min -10
_diffrn_reflns_limit_k_max 16
_diffrn_reflns_limit_k_min -17
_diffrn_reflns_limit_l_max 18
_diffrn_reflns_limit_l_min -17
_diffrn_reflns_number 23830
_diffrn_reflns_point_group_measured_fraction_full 0.999
_diffrn_reflns_point_group_measured_fraction_max 0.996
_diffrn_reflns_theta_full 25.242
_diffrn_reflns_theta_max 26.602
_diffrn_reflns_theta_min 1.494
_exptl_absorpt_coefficient_mu 1.665
_exptl_absorpt_correction_T_max 0.7454
_exptl_absorpt_correction_T_min 0.6236
_exptl_absorpt_correction_type empirical
_exptl_absorpt_process_details SADABS
_exptl_crystal_colour brown
_exptl_crystal_density_diffrn 1.548
_exptl_crystal_description block
_exptl_crystal_F_000 782
_exptl_crystal_size_max 0.200
_exptl_crystal_size_mid 0.150
_exptl_crystal_size_min 0.100
_refine_diff_density_max 0.610
_refine_diff_density_min -0.766
_refine_diff_density_rms 0.063
_refine_ls_extinction_method none
_refine_ls_goodness_of_fit_ref 1.047
_refine_ls_hydrogen_treatment constr
_refine_ls_matrix_type full
_refine_ls_number_parameters 390
_refine_ls_number_reflns 6812
_refine_ls_number_restraints 1
_refine_ls_restrained_S_all 1.060
_refine_ls_R_factor_all 0.0290
_refine_ls_R_factor_gt 0.0256
_refine_ls_shift/su_max 0.002
_refine_ls_shift/su_mean 0.000
_refine_ls_structure_factor_coef Fsqd
_refine_ls_weighting_details 'w=1/[\s^2^(Fo^2^)+(0.0320P)^2^+1.5674P] where P=(Fo^2^+2Fc^2^)/3'
_refine_ls_weighting_scheme calc
_refine_ls_wR_factor_gt 0.0669
_refine_ls_wR_factor_ref 0.0690
_reflns_Friedel_coverage 0.000
_reflns_number_gt 6218
_reflns_number_total 6812
_reflns_threshold_expression 'I > 2\s(I)'
_cod_data_source_file d2ra03414j2.cif
_cod_data_source_block shelx
_cod_original_cell_volume 1635.7(6)
_cod_database_code 7245077
_shelx_shelxl_version_number 2018/3
_shelx_space_group_comment
;
The symmetry employed for this shelxl refinement is uniquely defined
by the following loop, which should always be used as a source of
symmetry information in preference to the above space-group names.
They are only intended as comments.
;
_shelx_estimated_absorpt_t_min 0.732
_shelx_estimated_absorpt_t_max 0.851

loop_
_space_group_symop_operation_xyz
'x, y, z'
'-x, -y, -z'

loop_
_atom_site_label
_atom_site_type_symbol
_atom_site_fract_x
_atom_site_fract_y
_atom_site_fract_z
_atom_site_U_iso_or_equiv
_atom_site_adp_type
_atom_site_occupancy
_atom_site_site_symmetry_order
_atom_site_calc_flag
_atom_site_refinement_flags_posn
_atom_site_refinement_flags_adp
_atom_site_refinement_flags_occupancy
_atom_site_disorder_assembly
_atom_site_disorder_group
C1 C 0.8511(3) 0.42871(17) 0.78722(16) 0.0361(5) Uani 1 1 d . . . A 1
H1A H 0.831184 0.362761 0.826282 0.054 Uiso 1 1 calc R U . A 1
H1B H 0.767709 0.471569 0.817236 0.054 Uiso 1 1 calc R U . A 1
H1C H 0.956435 0.455010 0.785316 0.054 Uiso 1 1 calc R U . A 1
C2 C 0.9815(3) 0.26518(15) 0.66909(18) 0.0314(5) Uani 1 1 d . . . A 1
H2A H 1.081524 0.286162 0.679768 0.047 Uiso 1 1 calc R U . A 1
H2B H 1.005419 0.220759 0.620351 0.047 Uiso 1 1 calc R U . A 1
H2C H 0.909417 0.231072 0.731308 0.047 Uiso 1 1 calc R U . A 1
N6 N 0.8478(2) 0.42392(12) 0.68751(12) 0.0249(4) Uani 1 1 d . . . A 1
C4 C 0.9026(2) 0.35290(14) 0.63227(16) 0.0243(4) Uani 1 1 d . . . A 1
C5 C 0.8708(2) 0.37964(14) 0.54337(15) 0.0234(4) Uani 1 1 d . . . A 1
H5 H 0.895342 0.345045 0.489100 0.028 Uiso 1 1 calc R U . A 1
C3 C 0.7950(2) 0.46837(14) 0.55035(14) 0.0207(4) Uani 1 1 d . . . A 1
C7 C 0.7225(2) 0.53402(13) 0.48759(14) 0.0197(4) Uani 1 1 d . . . A 1
C8 C 0.6990(2) 0.53605(14) 0.39523(14) 0.0218(4) Uani 1 1 d . . . A 1
H8 H 0.735675 0.490822 0.350996 0.026 Uiso 1 1 calc R U . A 1
C9 C 0.6110(2) 0.61801(14) 0.38178(13) 0.0210(4) Uani 1 1 d . . . A 1
C10 C 0.5521(3) 0.66140(15) 0.29735(14) 0.0258(4) Uani 1 1 d . . . A 1
H10A H 0.438668 0.675856 0.321946 0.039 Uiso 1 1 calc R U . A 1
H10B H 0.564084 0.614676 0.251251 0.039 Uiso 1 1 calc R U . A 1
H10C H 0.614946 0.722113 0.263482 0.039 Uiso 1 1 calc R U . A 1
N8 N 0.58553(19) 0.66028(11) 0.46398(11) 0.0194(3) Uani 1 1 d . . . A 1
C12 C 0.4943(2) 0.74617(14) 0.48891(14) 0.0221(4) Uani 1 1 d . . . A 1
H12A H 0.395237 0.744245 0.468713 0.026 Uiso 1 1 calc R U . A 1
H12B H 0.558947 0.806071 0.451258 0.026 Uiso 1 1 calc R U . A 1
C13 C 0.4489(2) 0.75217(14) 0.59857(14) 0.0213(4) Uani 1 1 d . . . A 1
H13A H 0.375473 0.806620 0.610782 0.026 Uiso 1 1 calc R U . A 1
H13B H 0.387620 0.690825 0.635203 0.026 Uiso 1 1 calc R U . A 1
N9 N 0.58348(19) 0.76729(11) 0.64180(11) 0.0180(3) Uani 1 1 d . . . A 1
C15 C 0.7103(2) 0.84045(13) 0.57497(13) 0.0196(4) Uani 1 1 d . . . A 1
H15A H 0.763421 0.812329 0.515031 0.024 Uiso 1 1 calc R U . A 1
H15B H 0.792412 0.849147 0.608546 0.024 Uiso 1 1 calc R U . A 1
C16 C 0.6539(2) 0.94155(14) 0.54308(15) 0.0232(4) Uani 1 1 d . . . A 1
H16A H 0.587670 0.936068 0.498550 0.028 Uiso 1 1 calc R U . A 1
H16B H 0.586469 0.966832 0.601655 0.028 Uiso 1 1 calc R U . A 1
C17 C 0.7966(3) 1.01283(16) 0.49041(17) 0.0320(5) Uani 1 1 d . . . A 1
H17A H 0.859110 1.020797 0.535603 0.048 Uiso 1 1 calc R U . A 1
H17B H 0.758109 1.076511 0.468467 0.048 Uiso 1 1 calc R U . A 1
H17C H 0.864545 0.987094 0.433232 0.048 Uiso 1 1 calc R U . A 1
C18 C 0.5032(2) 0.80197(14) 0.73731(13) 0.0194(4) Uani 1 1 d . . . A 1
H18A H 0.424350 0.750171 0.779898 0.023 Uiso 1 1 calc R U . A 1
H18B H 0.443007 0.860652 0.723631 0.023 Uiso 1 1 calc R U . A 1
C19 C 0.6172(2) 0.82762(14) 0.79395(14) 0.0217(4) Uani 1 1 d . . . A 1
H19A H 0.689879 0.773369 0.799852 0.026 Uiso 1 1 calc R U . A 1
H19B H 0.683406 0.887584 0.758266 0.026 Uiso 1 1 calc R U . A 1
N4 N 0.52196(19) 0.84374(11) 0.89194(11) 0.0195(3) Uani 1 1 d . . . A 1
C21 C 0.4976(2) 0.78367(14) 0.97931(14) 0.0226(4) Uani 1 1 d . . . A 1
C22 C 0.5777(3) 0.68841(15) 0.98948(17) 0.0339(5) Uani 1 1 d . . . A 1
H22A H 0.546218 0.645086 0.949672 0.051 Uiso 1 1 calc R U . A 1
H22B H 0.544804 0.657257 1.058735 0.051 Uiso 1 1 calc R U . A 1
H22C H 0.694402 0.700459 0.966708 0.051 Uiso 1 1 calc R U . A 1
C23 C 0.3901(2) 0.82818(14) 1.05000(14) 0.0224(4) Uani 1 1 d . . . A 1
H23 H 0.350600 0.804509 1.118643 0.027 Uiso 1 1 calc R U . A 1
C24 C 0.3524(2) 0.91500(13) 0.99910(13) 0.0181(4) Uani 1 1 d . . . A 1
C25 C 0.2435(2) 0.99300(13) 1.02615(13) 0.0176(3) Uani 1 1 d . . . A 1
C26 C 0.1386(2) 1.01252(14) 1.11393(14) 0.0217(4) Uani 1 1 d . . . A 1
H26 H 0.121548 0.975614 1.177867 0.026 Uiso 1 1 calc R U . A 1
C27 C 0.0645(2) 1.09688(14) 1.08860(14) 0.0215(4) Uani 1 1 d . . . A 1
C28 C -0.0594(3) 1.15335(16) 1.15141(16) 0.0292(4) Uani 1 1 d . . . A 1
H28A H -0.011886 1.216986 1.153224 0.044 Uiso 1 1 calc R U . A 1
H28B H -0.097877 1.116400 1.218373 0.044 Uiso 1 1 calc R U . A 1
H28C H -0.149580 1.163651 1.123753 0.044 Uiso 1 1 calc R U . A 1
N1 N 0.12449(19) 1.12457(11) 0.98989(12) 0.0203(3) Uani 1 1 d . . . A 1
C30 C 0.0828(3) 1.20802(15) 0.92800(16) 0.0286(4) Uani 1 1 d . . . A 1
H30A H -0.019629 1.232418 0.963741 0.043 Uiso 1 1 calc R U . A 1
H30B H 0.072935 1.187582 0.867656 0.043 Uiso 1 1 calc R U . A 1
H30C H 0.166918 1.260194 0.910945 0.043 Uiso 1 1 calc R U . A 1
N2 N 0.23503(19) 1.06117(11) 0.95039(11) 0.0198(3) Uani 1 1 d . . . A 1
N3 N 0.43258(18) 0.92456(11) 0.90295(11) 0.0177(3) Uani 1 1 d . . . A 1
N7 N 0.65406(19) 0.61017(11) 0.52847(11) 0.0191(3) Uani 1 1 d . . . A 1
N5 N 0.7811(2) 0.49536(12) 0.63802(12) 0.0230(3) Uani 1 1 d . . . A 1
Cl1 Cl 0.63354(6) 1.09430(3) 0.72212(3) 0.02371(10) Uani 1 1 d . . . A 1
Cl2 Cl 0.24417(6) 1.09179(4) 0.71897(3) 0.02582(11) Uani 1 1 d . . . A 1
Cl3 Cl 0.91404(6) 0.68210(4) 0.69511(4) 0.02627(11) Uani 1 1 d . . . A 1
Cl4 Cl 0.47417(7) 0.56099(4) 0.80128(4) 0.03343(12) Uani 1 1 d . . . A 1
Cu1 Cu 0.39017(3) 1.04724(2) 0.81922(2) 0.01861(6) Uani 1 1 d . . . A 1
Cu2 Cu 0.68553(3) 0.62877(2) 0.65970(2) 0.02008(7) Uani 1 1 d . . . A 1
C31 C -0.0545(12) 0.4118(8) 0.1091(8) 0.101(3) Uiso 0.5 1 d D . P B 1
O1A O -0.1843(4) 0.4089(2) 0.01475(19) 0.0887(8) Uani 1 1 d . . . C 2
O1B O 0.0731(4) 0.4004(2) 0.0816(2) 0.0297(6) Uani 0.5 1 d D . P . .

loop_
_atom_site_aniso_label
_atom_site_aniso_U_11
_atom_site_aniso_U_22
_atom_site_aniso_U_33
_atom_site_aniso_U_23
_atom_site_aniso_U_13
_atom_site_aniso_U_12
C1 0.0524(15) 0.0312(11) 0.0284(11) -0.0048(9) -0.0177(11) 0.0128(10)
C2 0.0248(10) 0.0223(10) 0.0450(13) -0.0037(9) -0.0079(9) 0.0052(8)
N6 0.0286(9) 0.0216(8) 0.0246(9) -0.0039(7) -0.0079(7) 0.0061(7)
C4 0.0176(9) 0.0190(9) 0.0330(11) -0.0053(8) -0.0018(8) 0.0009(7)
C5 0.0199(9) 0.0198(9) 0.0280(10) -0.0088(8) -0.0004(8) 0.0010(7)
C3 0.0207(9) 0.0190(9) 0.0203(9) -0.0059(7) -0.0015(7) -0.0017(7)
C7 0.0208(9) 0.0179(9) 0.0185(9) -0.0059(7) -0.0011(7) -0.0025(7)
C8 0.0267(10) 0.0197(9) 0.0164(9) -0.0066(7) -0.0006(7) -0.0052(7)
C9 0.0253(10) 0.0206(9) 0.0160(9) -0.0050(7) -0.0033(7) -0.0076(7)
C10 0.0357(11) 0.0247(10) 0.0178(9) -0.0034(8) -0.0089(8) -0.0059(8)
N8 0.0238(8) 0.0194(7) 0.0161(7) -0.0045(6) -0.0069(6) -0.0011(6)
C12 0.0267(10) 0.0227(9) 0.0214(9) -0.0075(7) -0.0120(8) 0.0044(8)
C13 0.0206(9) 0.0253(9) 0.0215(9) -0.0097(7) -0.0084(8) 0.0051(7)
N9 0.0208(8) 0.0195(7) 0.0155(7) -0.0071(6) -0.0057(6) 0.0043(6)
C15 0.0201(9) 0.0219(9) 0.0177(9) -0.0064(7) -0.0052(7) 0.0043(7)
C16 0.0259(10) 0.0206(9) 0.0256(10) -0.0054(8) -0.0109(8) 0.0041(7)
C17 0.0338(12) 0.0275(11) 0.0338(12) -0.0012(9) -0.0106(10) 0.0005(9)
C18 0.0225(9) 0.0201(9) 0.0169(9) -0.0086(7) -0.0051(7) 0.0059(7)
C19 0.0237(10) 0.0253(9) 0.0182(9) -0.0112(7) -0.0054(8) 0.0072(8)
N4 0.0248(8) 0.0189(7) 0.0171(8) -0.0077(6) -0.0073(6) 0.0070(6)
C21 0.0324(11) 0.0184(9) 0.0210(9) -0.0062(7) -0.0126(8) 0.0029(8)
C22 0.0549(15) 0.0222(10) 0.0311(11) -0.0088(9) -0.0204(11) 0.0135(10)
C23 0.0316(10) 0.0199(9) 0.0166(9) -0.0039(7) -0.0081(8) -0.0008(8)
C24 0.0198(9) 0.0190(9) 0.0168(8) -0.0066(7) -0.0051(7) -0.0012(7)
C25 0.0163(8) 0.0193(9) 0.0176(8) -0.0052(7) -0.0043(7) -0.0014(7)
C26 0.0209(9) 0.0244(9) 0.0187(9) -0.0071(7) -0.0024(7) -0.0017(7)
C27 0.0167(9) 0.0245(9) 0.0225(9) -0.0099(8) -0.0012(7) -0.0030(7)
C28 0.0253(10) 0.0308(11) 0.0294(11) -0.0149(9) 0.0003(9) 0.0035(8)
N1 0.0176(8) 0.0209(8) 0.0223(8) -0.0082(6) -0.0034(6) 0.0035(6)
C30 0.0305(11) 0.0262(10) 0.0292(11) -0.0066(8) -0.0077(9) 0.0100(8)
N2 0.0188(8) 0.0221(8) 0.0184(8) -0.0072(6) -0.0035(6) 0.0047(6)
N3 0.0200(8) 0.0170(7) 0.0171(7) -0.0058(6) -0.0054(6) 0.0045(6)
N7 0.0227(8) 0.0194(7) 0.0165(7) -0.0054(6) -0.0062(6) 0.0017(6)
N5 0.0307(9) 0.0183(8) 0.0210(8) -0.0050(6) -0.0079(7) 0.0057(7)
Cl1 0.0212(2) 0.0268(2) 0.0210(2) -0.00541(18) -0.00219(17) -0.00120(17)
Cl2 0.0255(2) 0.0308(2) 0.0212(2) -0.00005(18) -0.00909(19) 0.00242(19)
Cl3 0.0284(2) 0.0285(2) 0.0290(2) -0.01404(19) -0.0147(2) 0.01018(19)
Cl4 0.0473(3) 0.0245(2) 0.0222(2) -0.00551(19) 0.0003(2) -0.0022(2)
Cu1 0.01930(12) 0.02034(12) 0.01484(11) -0.00288(8) -0.00293(9) 0.00377(9)
Cu2 0.02788(13) 0.01801(12) 0.01689(12) -0.00717(9) -0.00833(9) 0.00665(9)
O1A 0.113(2) 0.0892(19) 0.0592(15) -0.0165(14) -0.0150(15) -0.0099(17)
O1B 0.0286(16) 0.0347(16) 0.0303(16) -0.0066(13) -0.0149(13) 0.0083(13)

loop_
_atom_type_symbol
_atom_type_description
_atom_type_scat_dispersion_real
_atom_type_scat_dispersion_imag
_atom_type_scat_source
C C 0.0033 0.0016 'International Tables Vol C Tables 4.2.6.8 and 6.1.1.4'
H H 0.0000 0.0000 'International Tables Vol C Tables 4.2.6.8 and 6.1.1.4'
N N 0.0061 0.0033 'International Tables Vol C Tables 4.2.6.8 and 6.1.1.4'
O O 0.0106 0.0060 'International Tables Vol C Tables 4.2.6.8 and 6.1.1.4'
Cl Cl 0.1484 0.1585 'International Tables Vol C Tables 4.2.6.8 and 6.1.1.4'
Cu Cu 0.3201 1.2651 'International Tables Vol C Tables 4.2.6.8 and 6.1.1.4'

loop_
_geom_angle_atom_site_label_1
_geom_angle_atom_site_label_2
_geom_angle_atom_site_label_3
_geom_angle
_geom_angle_site_symmetry_1
_geom_angle_site_symmetry_3
_geom_angle_publ_flag
N6 C1 H1A 109.5 . . ?
N6 C1 H1B 109.5 . . ?
H1A C1 H1B 109.5 . . ?
N6 C1 H1C 109.5 . . ?
H1A C1 H1C 109.5 . . ?
H1B C1 H1C 109.5 . . ?
C4 C2 H2A 109.5 . . ?
C4 C2 H2B 109.5 . . ?
H2A C2 H2B 109.5 . . ?
C4 C2 H2C 109.5 . . ?
H2A C2 H2C 109.5 . . ?
H2B C2 H2C 109.5 . . ?
N5 N6 C4 110.88(16) . . ?
N5 N6 C1 120.72(16) . . ?
C4 N6 C1 128.39(17) . . ?
N6 C4 C5 107.34(17) . . ?
N6 C4 C2 122.11(19) . . ?
C5 C4 C2 130.55(19) . . ?
C4 C5 C3 105.21(17) . . ?
C4 C5 H5 127.4 . . ?
C3 C5 H5 127.4 . . ?
N5 C3 C5 110.76(17) . . ?
N5 C3 C7 114.18(16) . . ?
C5 C3 C7 134.97(18) . . ?
N7 C7 C8 110.29(17) . . ?
N7 C7 C3 113.67(16) . . ?
C8 C7 C3 135.96(17) . . ?
C9 C8 C7 105.52(16) . . ?
C9 C8 H8 127.2 . . ?
C7 C8 H8 127.2 . . ?
N8 C9 C8 106.65(16) . . ?
N8 C9 C10 121.81(18) . . ?
C8 C9 C10 131.51(17) . . ?
C9 C10 H10A 109.5 . . ?
C9 C10 H10B 109.5 . . ?
H10A C10 H10B 109.5 . . ?
C9 C10 H10C 109.5 . . ?
H10A C10 H10C 109.5 . . ?
H10B C10 H10C 109.5 . . ?
N7 N8 C9 111.22(16) . . ?
N7 N8 C12 119.88(15) . . ?
C9 N8 C12 128.87(16) . . ?
N8 C12 C13 112.93(15) . . ?
N8 C12 H12A 109.0 . . ?
C13 C12 H12A 109.0 . . ?
N8 C12 H12B 109.0 . . ?
C13 C12 H12B 109.0 . . ?
H12A C12 H12B 107.8 . . ?
N9 C13 C12 117.43(16) . . ?
N9 C13 H13A 107.9 . . ?
C12 C13 H13A 107.9 . . ?
N9 C13 H13B 107.9 . . ?
C12 C13 H13B 107.9 . . ?
H13A C13 H13B 107.2 . . ?
C15 N9 C18 111.58(14) . . ?
C15 N9 C13 112.12(14) . . ?
C18 N9 C13 104.54(14) . . ?
C15 N9 Cu2 109.09(11) . . ?
C18 N9 Cu2 113.53(11) . . ?
C13 N9 Cu2 105.82(11) . . ?
N9 C15 C16 116.44(15) . . ?
N9 C15 H15A 108.2 . . ?
C16 C15 H15A 108.2 . . ?
N9 C15 H15B 108.2 . . ?
C16 C15 H15B 108.2 . . ?
H15A C15 H15B 107.3 . . ?
C17 C16 C15 110.70(16) . . ?
C17 C16 H16A 109.5 . . ?
C15 C16 H16A 109.5 . . ?
C17 C16 H16B 109.5 . . ?
C15 C16 H16B 109.5 . . ?
H16A C16 H16B 108.1 . . ?
C16 C17 H17A 109.5 . . ?
C16 C17 H17B 109.5 . . ?
H17A C17 H17B 109.5 . . ?
C16 C17 H17C 109.5 . . ?
H17A C17 H17C 109.5 . . ?
H17B C17 H17C 109.5 . . ?
N9 C18 C19 114.80(15) . . ?
N9 C18 H18A 108.6 . . ?
C19 C18 H18A 108.6 . . ?
N9 C18 H18B 108.6 . . ?
C19 C18 H18B 108.6 . . ?
H18A C18 H18B 107.5 . . ?
N4 C19 C18 108.75(15) . . ?
N4 C19 H19A 109.9 . . ?
C18 C19 H19A 109.9 . . ?
N4 C19 H19B 109.9 . . ?
C18 C19 H19B 109.9 . . ?
H19A C19 H19B 108.3 . . ?
C21 N4 N3 110.87(15) . . ?
C21 N4 C19 128.54(16) . . ?
N3 N4 C19 120.40(15) . . ?
N4 C21 C23 107.05(16) . . ?
N4 C21 C22 122.79(18) . . ?
C23 C21 C22 130.16(18) . . ?
C21 C22 H22A 109.5 . . ?
C21 C22 H22B 109.5 . . ?
H22A C22 H22B 109.5 . . ?
C21 C22 H22C 109.5 . . ?
H22A C22 H22C 109.5 . . ?
H22B C22 H22C 109.5 . . ?
C21 C23 C24 105.59(17) . . ?
C21 C23 H23 127.2 . . ?
C24 C23 H23 127.2 . . ?
N3 C24 C23 110.40(16) . . ?
N3 C24 C25 114.82(16) . . ?
C23 C24 C25 134.73(17) . . ?
N2 C25 C26 110.44(16) . . ?
N2 C25 C24 114.94(16) . . ?
C26 C25 C24 134.56(17) . . ?
C27 C26 C25 105.58(17) . . ?
C27 C26 H26 127.2 . . ?
C25 C26 H26 127.2 . . ?
N1 C27 C26 107.33(16) . . ?
N1 C27 C28 122.33(18) . . ?
C26 C27 C28 130.34(18) . . ?
C27 C28 H28A 109.5 . . ?
C27 C28 H28B 109.5 . . ?
H28A C28 H28B 109.5 . . ?
C27 C28 H28C 109.5 . . ?
H28A C28 H28C 109.5 . . ?
H28B C28 H28C 109.5 . . ?
C27 N1 N2 110.68(15) . . ?
C27 N1 C30 128.28(16) . . ?
N2 N1 C30 121.03(16) . . ?
N1 C30 H30A 109.5 . . ?
N1 C30 H30B 109.5 . . ?
H30A C30 H30B 109.5 . . ?
N1 C30 H30C 109.5 . . ?
H30A C30 H30C 109.5 . . ?
H30B C30 H30C 109.5 . . ?
C25 N2 N1 105.98(15) . . ?
C25 N2 Cu1 115.02(12) . . ?
N1 N2 Cu1 138.85(13) . . ?
C24 N3 N4 106.07(14) . . ?
C24 N3 Cu1 115.05(12) . . ?
N4 N3 Cu1 138.88(12) . . ?
C7 N7 N8 106.32(15) . . ?
C7 N7 Cu2 117.68(13) . . ?
N8 N7 Cu2 135.86(12) . . ?
C3 N5 N6 105.81(15) . . ?
C3 N5 Cu2 116.85(13) . . ?
N6 N5 Cu2 137.18(13) . . ?
N2 Cu1 N3 79.84(6) . . ?
N2 Cu1 Cl2 101.39(5) . . ?
N3 Cu1 Cl2 138.75(5) . . ?
N2 Cu1 Cl1 142.30(5) . . ?
N3 Cu1 Cl1 101.94(5) . . ?
Cl2 Cu1 Cl1 101.10(2) . . ?
N7 Cu2 N5 76.79(6) . . ?
N7 Cu2 N9 87.43(6) . . ?
N5 Cu2 N9 164.07(6) . . ?
N7 Cu2 Cl3 130.03(5) . . ?
N5 Cu2 Cl3 91.24(5) . . ?
N9 Cu2 Cl3 97.46(5) . . ?
N7 Cu2 Cl4 115.07(5) . . ?
N5 Cu2 Cl4 93.73(5) . . ?
N9 Cu2 Cl4 94.87(5) . . ?
Cl3 Cu2 Cl4 113.98(2) . . ?

loop_
_geom_bond_atom_site_label_1
_geom_bond_atom_site_label_2
_geom_bond_distance
_geom_bond_site_symmetry_2
_geom_bond_publ_flag
C1 N6 1.454(3) . ?
C1 H1A 0.9800 . ?
C1 H1B 0.9800 . ?
C1 H1C 0.9800 . ?
C2 C4 1.494(3) . ?
C2 H2A 0.9800 . ?
C2 H2B 0.9800 . ?
C2 H2C 0.9800 . ?
N6 N5 1.356(2) . ?
N6 C4 1.358(3) . ?
C4 C5 1.381(3) . ?
C5 C3 1.395(3) . ?
C5 H5 0.9500 . ?
C3 N5 1.342(2) . ?
C3 C7 1.453(3) . ?
C7 N7 1.340(2) . ?
C7 C8 1.398(3) . ?
C8 C9 1.387(3) . ?
C8 H8 0.9500 . ?
C9 N8 1.360(2) . ?
C9 C10 1.494(3) . ?
C10 H10A 0.9800 . ?
C10 H10B 0.9800 . ?
C10 H10C 0.9800 . ?
N8 N7 1.348(2) . ?
N8 C12 1.460(2) . ?
C12 C13 1.526(3) . ?
C12 H12A 0.9900 . ?
C12 H12B 0.9900 . ?
C13 N9 1.508(2) . ?
C13 H13A 0.9900 . ?
C13 H13B 0.9900 . ?
N9 C15 1.500(2) . ?
N9 C18 1.500(2) . ?
N9 Cu2 2.1200(16) . ?
C15 C16 1.527(3) . ?
C15 H15A 0.9900 . ?
C15 H15B 0.9900 . ?
C16 C17 1.522(3) . ?
C16 H16A 0.9900 . ?
C16 H16B 0.9900 . ?
C17 H17A 0.9800 . ?
C17 H17B 0.9800 . ?
C17 H17C 0.9800 . ?
C18 C19 1.530(3) . ?
C18 H18A 0.9900 . ?
C18 H18B 0.9900 . ?
C19 N4 1.463(2) . ?
C19 H19A 0.9900 . ?
C19 H19B 0.9900 . ?
N4 C21 1.354(2) . ?
N4 N3 1.363(2) . ?
C21 C23 1.388(3) . ?
C21 C22 1.496(3) . ?
C22 H22A 0.9800 . ?
C22 H22B 0.9800 . ?
C22 H22C 0.9800 . ?
C23 C24 1.396(3) . ?
C23 H23 0.9500 . ?
C24 N3 1.342(2) . ?
C24 C25 1.458(3) . ?
C25 N2 1.344(2) . ?
C25 C26 1.392(3) . ?
C26 C27 1.382(3) . ?
C26 H26 0.9500 . ?
C27 N1 1.355(3) . ?
C27 C28 1.497(3) . ?
C28 H28A 0.9800 . ?
C28 H28B 0.9800 . ?
C28 H28C 0.9800 . ?
N1 N2 1.361(2) . ?
N1 C30 1.457(3) . ?
C30 H30A 0.9800 . ?
C30 H30B 0.9800 . ?
C30 H30C 0.9800 . ?
N2 Cu1 2.0132(16) . ?
N3 Cu1 2.0202(15) . ?
N7 Cu2 2.0393(16) . ?
N5 Cu2 2.0522(16) . ?
Cl1 Cu1 2.2072(6) . ?
Cl2 Cu1 2.2062(6) . ?
Cl3 Cu2 2.3419(6) . ?
Cl4 Cu2 2.3763(6) . ?
C31 O1B 1.087(10) . ?
